data_4076400
loop_
_publ_author_name
'Hua, Carol'
'Vuong, Khuong Q.'
'Bhadbhade, Mohan'
'Messerle, Barbara A.'

_publ_section_title
;
 New Rhodium(I) and Iridium(I) Complexes Containing Mixed
 Pyrazolyl--1,2,3-Triazolyl Ligands As Catalysts for Hydroamination
;
_journal_issue 5
_journal_name_full Organometallics
_journal_page_first 1790
_journal_paper_doi 10.1021/om201171b
_journal_volume 31
_journal_year 2012
_chemical_formula_sum 'C53 H37 B F24 N5 Rh'
_chemical_formula_weight 1313.60
_chemical_name_systematic
; 
 ? 
;
_space_group_IT_number 2
_symmetry_cell_setting triclinic
_symmetry_space_group_name_Hall '-P 1'
_symmetry_space_group_name_H-M 'P -1'
_atom_sites_solution_hydrogens geom
_atom_sites_solution_primary direct
_atom_sites_solution_secondary difmap
_audit_creation_method SHELXL-97
_cell_angle_alpha 85.584(2)
_cell_angle_beta 81.196(2)
_cell_angle_gamma 69.990(2)
_cell_formula_units_Z 2
_cell_length_a 13.4051(9)
_cell_length_b 14.1548(10)
_cell_length_c 15.0838(9)
_cell_measurement_reflns_used 9329
_cell_measurement_temperature 155(2)
_cell_measurement_theta_max 28.842
_cell_measurement_theta_min 2.432
_cell_volume 2656.7(3)
_computing_cell_refinement '<i>APEX2 </i>(Bruker, 2007)'
_computing_data_collection '<i>APEX2 </i>(Bruker, 2007)'
_computing_data_reduction '<i>APEX2 </i>(Bruker, 2007)'
_computing_molecular_graphics '<i>SHELXTL-Plus</i> (Sheldrick, 2008)'
_computing_structure_refinement '<i>SHELXL-97</i> (Sheldrick, 2008)'
_computing_structure_solution '<i>SHELXS-97</i> (Sheldrick, 2008)'
_diffrn_ambient_temperature 155(2)
_diffrn_measured_fraction_theta_full 0.992
_diffrn_measured_fraction_theta_max 0.992
_diffrn_measurement_device_type 'Bruker kappa APEXII CCD Diffractometer'
_diffrn_measurement_method '\f scans, and \w scans with \k offsets'
_diffrn_radiation_monochromator graphite
_diffrn_radiation_source 'fine-focus sealed tube'
_diffrn_radiation_type MoK\a
_diffrn_radiation_wavelength 0.71073
_diffrn_reflns_av_R_equivalents 0.0357
_diffrn_reflns_av_sigmaI/netI 0.0330
_diffrn_reflns_limit_h_max 15
_diffrn_reflns_limit_h_min -15
_diffrn_reflns_limit_k_max 16
_diffrn_reflns_limit_k_min -16
_diffrn_reflns_limit_l_max 16
_diffrn_reflns_limit_l_min -17
_diffrn_reflns_number 33634
_diffrn_reflns_theta_full 25.00
_diffrn_reflns_theta_max 25.00
_diffrn_reflns_theta_min 3.19
_exptl_absorpt_coefficient_mu 0.449
_exptl_absorpt_correction_T_max 0.9519
_exptl_absorpt_correction_T_min 0.8447
_exptl_absorpt_correction_type multi-scan
_exptl_absorpt_process_details 'SADABS (Bruker, 2001)'
_exptl_crystal_colour 'Light yellow'
_exptl_crystal_density_diffrn 1.642
_exptl_crystal_density_method 'not measured'
_exptl_crystal_description 'Square plates'
_exptl_crystal_F_000 1312
_exptl_crystal_size_max 0.39
_exptl_crystal_size_mid 0.26
_exptl_crystal_size_min 0.11
_refine_diff_density_max 1.198
_refine_diff_density_min -0.721
_refine_diff_density_rms 0.069
_refine_ls_extinction_method none
_refine_ls_goodness_of_fit_ref 1.036
_refine_ls_hydrogen_treatment constr
_refine_ls_matrix_type full
_refine_ls_number_parameters 814
_refine_ls_number_reflns 9276
_refine_ls_number_restraints 82
_refine_ls_restrained_S_all 1.041
_refine_ls_R_factor_all 0.0473
_refine_ls_R_factor_gt 0.0390
_refine_ls_shift/su_max 0.001
_refine_ls_shift/su_mean 0.000
_refine_ls_structure_factor_coef Fsqd
_refine_ls_weighting_details 'calc w=1/[\s^2^(Fo^2^)+(0.0418P)^2^+3.8290P] where P=(Fo^2^+2Fc^2^)/3'
_refine_ls_weighting_scheme calc
_refine_ls_wR_factor_gt 0.0963
_refine_ls_wR_factor_ref 0.1029
_reflns_number_gt 7948
_reflns_number_total 9276
_reflns_threshold_expression >2sigma(I)
_cod_data_source_file om201171b_si_002.cif
_cod_data_source_block carol2p1bar
_cod_depositor_comments
;
The following automatic conversions were performed:

'_symmetry_cell_setting' value 'Triclinic' changed to 'triclinic'
according to /home/saulius/struct/CIF-dictionaries/cif_core.dic
dictionary named 'cif_core.dic' version 2.4.1 from
2010-06-29.

'_exptl_absorpt_correction_type' value 'Multi-scan'
changed to 'multi-scan' according to
/home/saulius/struct/CIF-dictionaries/cif_core.dic dictionary named
'cif_core.dic' version 2.4.1 from 2010-06-29.

Automatic conversion script
Id: cif_fix_values 1715 2011-07-08 13:25:40Z adriana 
;
_cod_original_sg_symbol_H-M P-1
_cod_database_code 4076400

loop_
_symmetry_equiv_pos_as_xyz
'x, y, z'
'-x, -y, -z'

loop_
_atom_site_label
_atom_site_type_symbol
_atom_site_fract_x
_atom_site_fract_y
_atom_site_fract_z
_atom_site_U_iso_or_equiv
_atom_site_adp_type
_atom_site_occupancy
_atom_site_symmetry_multiplicity
_atom_site_calc_flag
_atom_site_refinement_flags
_atom_site_disorder_assembly
_atom_site_disorder_group
Rh1 Rh -0.020650(17) 0.651874(19) 0.586112(16) 0.03135(9) Uani 1 1 d . . .
C1B C -0.0167(3) 0.7491(4) 0.4707(3) 0.0619(12) Uani 1 1 d . . .
H1B H -0.0584 0.7180 0.4460 0.074 Uiso 1 1 calc R . .
C2B C -0.0640(3) 0.8059(3) 0.5442(3) 0.0589(11) Uani 1 1 d . . .
H2B H -0.1374 0.8143 0.5632 0.071 Uiso 1 1 calc R . .
C3B C -0.0123(4) 0.8578(4) 0.5998(4) 0.0803(14) Uani 1 1 d . . .
H32B H -0.0076 0.9200 0.5674 0.096 Uiso 1 1 calc R . .
H31B H -0.0588 0.8773 0.6577 0.096 Uiso 1 1 calc R . .
C4B C 0.0968(3) 0.7931(3) 0.6178(3) 0.0618(11) Uani 1 1 d . . .
H41B H 0.1116 0.8147 0.6738 0.074 Uiso 1 1 calc R . .
H42B H 0.1501 0.8035 0.5683 0.074 Uiso 1 1 calc R . .
C5B C 0.1110(2) 0.6832(3) 0.6267(2) 0.0446(9) Uani 1 1 d . . .
H5B H 0.0925 0.6579 0.6847 0.054 Uiso 1 1 calc R . .
C6B C 0.1486(2) 0.6154(3) 0.5579(2) 0.0443(8) Uani 1 1 d . . .
H6B H 0.1570 0.5470 0.5735 0.053 Uiso 1 1 calc R . .
C7B C 0.1776(3) 0.6398(4) 0.4602(3) 0.0620(11) Uani 1 1 d . . .
H72B H 0.2479 0.6499 0.4524 0.074 Uiso 1 1 calc R . .
H71B H 0.1852 0.5815 0.4242 0.074 Uiso 1 1 calc R . .
C8B C 0.0974(3) 0.7312(5) 0.4246(3) 0.0882(18) Uani 1 1 d . . .
H82B H 0.0995 0.7241 0.3595 0.106 Uiso 1 1 calc R . .
H81B H 0.1177 0.7908 0.4324 0.106 Uiso 1 1 calc R . .
N1 N -0.23726(18) 0.62847(18) 0.65033(17) 0.0306(5) Uani 1 1 d . . .
N2 N -0.17555(18) 0.65399(19) 0.57941(16) 0.0307(5) Uani 1 1 d . . .
N3' N -0.01114(19) 0.53796(19) 0.68257(16) 0.0322(6) Uani 1 1 d . . .
N2' N 0.0761(2) 0.4648(2) 0.70137(17) 0.0419(7) Uani 1 1 d . . .
N1' N 0.0445(2) 0.4147(2) 0.77190(17) 0.0431(7) Uani 1 1 d . . .
C3 C -0.2336(2) 0.6737(2) 0.5114(2) 0.0372(7) Uani 1 1 d . . .
H3 H -0.2102 0.6929 0.4523 0.045 Uiso 1 1 calc R . .
C4 C -0.3321(2) 0.6624(3) 0.5386(2) 0.0409(8) Uani 1 1 d . . .
H4 H -0.3879 0.6724 0.5032 0.049 Uiso 1 1 calc R . .
C5 C -0.3322(2) 0.6338(2) 0.6271(2) 0.0406(8) Uani 1 1 d . . .
H5 H -0.3891 0.6200 0.6655 0.049 Uiso 1 1 calc R . .
C1A C -0.2041(2) 0.6111(2) 0.7395(2) 0.0359(7) Uani 1 1 d . . .
H12A H -0.2574 0.5898 0.7813 0.043 Uiso 1 1 calc R . .
H11A H -0.2028 0.6749 0.7611 0.043 Uiso 1 1 calc R . .
C4' C -0.0966(2) 0.5332(2) 0.7410(2) 0.0316(6) Uani 1 1 d . . .
C5' C -0.0609(3) 0.4543(2) 0.7988(2) 0.0393(7) Uani 1 1 d . . .
H5' H -0.1019 0.4321 0.8477 0.047 Uiso 1 1 calc R . .
C2A C 0.1243(3) 0.3321(3) 0.8163(2) 0.0622(12) Uani 1 1 d . . .
H7B1 H 0.0861 0.2994 0.8634 0.075 Uiso 1 1 calc R . .
H7B2 H 0.1681 0.3608 0.8459 0.075 Uiso 1 1 calc R . .
C3A C 0.1968(2) 0.2545(2) 0.7518(2) 0.0337(7) Uani 1 1 d . . .
C4A C 0.1606(3) 0.1848(3) 0.7203(2) 0.0470(9) Uani 1 1 d . . .
H4A H 0.0885 0.1874 0.7378 0.056 Uiso 1 1 calc R . .
C5A C 0.2294(4) 0.1111(3) 0.6632(3) 0.0662(13) Uani 1 1 d . . .
H5A H 0.2047 0.0631 0.6413 0.079 Uiso 1 1 calc R . .
C6A C 0.3335(4) 0.1076(3) 0.6384(3) 0.0681(13) Uani 1 1 d . . .
H6A H 0.3807 0.0574 0.5989 0.082 Uiso 1 1 calc R . .
C7A C 0.3690(3) 0.1750(3) 0.6700(3) 0.0563(11) Uani 1 1 d . . .
H7A H 0.4415 0.1714 0.6532 0.068 Uiso 1 1 calc R . .
C8A C 0.3018(3) 0.2485(3) 0.7257(2) 0.0433(8) Uani 1 1 d . . .
H8A H 0.3278 0.2961 0.7467 0.052 Uiso 1 1 calc R . .
B1C B 0.6587(2) 0.2009(2) 0.1479(2) 0.0222(6) Uani 1 1 d . . .
C11C C 0.7900(2) 0.1697(2) 0.13392(17) 0.0235(6) Uani 1 1 d . . .
C12C C 0.8632(2) 0.0741(2) 0.14450(18) 0.0269(6) Uani 1 1 d . . .
H12C H 0.8378 0.0188 0.1563 0.032 Uiso 1 1 calc R . .
C13C C 0.9731(2) 0.0567(2) 0.1384(2) 0.0316(6) Uani 1 1 d . . .
C14C C 1.0137(2) 0.1346(2) 0.1228(2) 0.0336(7) Uani 1 1 d . . .
H14C H 1.0884 0.1226 0.1189 0.040 Uiso 1 1 calc R . .
C15C C 0.9422(2) 0.2310(2) 0.11308(19) 0.0300(6) Uani 1 1 d . . .
C16C C 0.8336(2) 0.2478(2) 0.11822(18) 0.0268(6) Uani 1 1 d . . .
H16C H 0.7866 0.3147 0.1109 0.032 Uiso 1 1 calc R . .
C17C C 1.0473(3) -0.0482(3) 0.1516(3) 0.0439(8) Uani 1 1 d . . .
C18C C 0.9816(3) 0.3187(3) 0.0954(2) 0.0394(8) Uani 1 1 d . . .
F1C F 1.04286(19) -0.07801(17) 0.23763(16) 0.0651(6) Uani 1 1 d . . .
F2C F 1.02294(17) -0.11642(15) 0.11015(17) 0.0635(6) Uani 1 1 d . . .
F3C F 1.14889(15) -0.05961(17) 0.1220(2) 0.0755(8) Uani 1 1 d . . .
F4C F 1.07912(17) 0.29987(18) 0.1160(2) 0.0803(8) Uani 1 1 d . . .
F5C F 0.9832(3) 0.3497(2) 0.00999(15) 0.0843(9) Uani 1 1 d . . .
F6C F 0.91997(16) 0.39951(14) 0.14128(14) 0.0501(5) Uani 1 1 d . . .
C21C C 0.6076(2) 0.27367(19) 0.06435(18) 0.0227(6) Uani 1 1 d . . .
C22C C 0.6682(2) 0.2743(2) -0.01978(19) 0.0265(6) Uani 1 1 d . . .
H22C H 0.7429 0.2380 -0.0266 0.032 Uiso 1 1 calc R . .
C23C C 0.6228(2) 0.3260(2) -0.0936(2) 0.0319(7) Uani 1 1 d . . .
C24C C 0.5140(2) 0.3779(2) -0.0870(2) 0.0331(7) Uani 1 1 d . . .
H24C H 0.4826 0.4124 -0.1378 0.040 Uiso 1 1 calc R . .
C25C C 0.4518(2) 0.3783(2) -0.0050(2) 0.0294(6) Uani 1 1 d . A .
C26C C 0.4982(2) 0.32746(19) 0.06907(19) 0.0258(6) Uani 1 1 d . . .
H26C H 0.4538 0.3294 0.1249 0.031 Uiso 1 1 calc R . .
C27C C 0.6910(3) 0.3257(3) -0.1823(2) 0.0458(8) Uani 1 1 d . . .
C28C C 0.3334(3) 0.4306(2) 0.0024(3) 0.0435(8) Uani 1 1 d DU . .
F7C F 0.79592(17) 0.29499(19) -0.17542(14) 0.0645(6) Uani 1 1 d . . .
F8C F 0.6773(2) 0.2686(2) -0.24177(15) 0.0760(7) Uani 1 1 d . . .
F9C F 0.66896(19) 0.41778(17) -0.22135(14) 0.0639(6) Uani 1 1 d . . .
F10A F 0.2803(10) 0.3773(9) 0.0544(6) 0.032(2) Uani 0.381(16) 1 d PDU A 1
F11A F 0.2942(11) 0.5192(7) 0.0451(11) 0.062(4) Uani 0.381(16) 1 d PDU A 1
F12A F 0.2932(7) 0.4377(14) -0.0753(5) 0.060(4) Uani 0.381(16) 1 d PDU A 1
F10B F 0.2737(10) 0.3736(9) 0.0259(12) 0.077(4) Uani 0.441(16) 1 d PDU A 2
F11B F 0.2998(10) 0.4940(7) 0.0734(6) 0.047(2) Uani 0.441(16) 1 d PDU A 2
F12B F 0.3035(10) 0.4948(11) -0.0674(5) 0.084(5) Uani 0.441(16) 1 d PDU A 2
F10C F 0.2728(16) 0.4147(18) 0.0745(12) 0.082(8) Uani 0.178(9) 1 d PDU A 3
F11C F 0.3169(17) 0.5247(9) -0.0332(16) 0.060(5) Uani 0.178(9) 1 d PDU A 3
F12C F 0.3015(14) 0.3887(11) -0.0624(12) 0.043(4) Uani 0.178(9) 1 d PDU A 3
C31C C 0.6266(2) 0.2544(2) 0.24560(18) 0.0222(5) Uani 1 1 d . . .
C32C C 0.6040(2) 0.3569(2) 0.25702(19) 0.0245(6) Uani 1 1 d . . .
H32C H 0.5951 0.4013 0.2061 0.029 Uiso 1 1 calc R . .
C33C C 0.5941(2) 0.3958(2) 0.34142(19) 0.0269(6) Uani 1 1 d . . .
C34C C 0.6033(2) 0.3348(2) 0.41780(19) 0.0286(6) Uani 1 1 d . . .
H34C H 0.5954 0.3619 0.4752 0.034 Uiso 1 1 calc R . .
C35C C 0.6244(2) 0.2329(2) 0.40840(19) 0.0271(6) Uani 1 1 d . . .
C36C C 0.6368(2) 0.1941(2) 0.32416(18) 0.0254(6) Uani 1 1 d . . .
H36C H 0.6528 0.1238 0.3195 0.030 Uiso 1 1 calc R . .
C37C C 0.5697(3) 0.5062(2) 0.3501(2) 0.0390(7) Uani 1 1 d . . .
C38C C 0.6342(3) 0.1627(2) 0.4883(2) 0.0362(7) Uani 1 1 d . . .
F13C F 0.6131(3) 0.54696(18) 0.28097(17) 0.0955(11) Uani 1 1 d . . .
F14C F 0.46454(19) 0.55670(16) 0.3584(2) 0.0802(8) Uani 1 1 d . . .
F15C F 0.60047(17) 0.52863(14) 0.42308(14) 0.0527(5) Uani 1 1 d . . .
F16C F 0.6180(2) 0.20891(17) 0.56549(13) 0.0705(7) Uani 1 1 d . . .
F17C F 0.56303(16) 0.11462(16) 0.49601(13) 0.0503(5) Uani 1 1 d . . .
F18C F 0.72938(16) 0.08981(17) 0.48421(15) 0.0594(6) Uani 1 1 d . . .
C41C C 0.6124(2) 0.10745(19) 0.14954(17) 0.0218(5) Uani 1 1 d . . .
C42C C 0.5183(2) 0.1080(2) 0.20441(18) 0.0250(6) Uani 1 1 d . . .
H42C H 0.4851 0.1602 0.2462 0.030 Uiso 1 1 calc R . .
C43C C 0.4713(2) 0.0352(2) 0.2002(2) 0.0293(6) Uani 1 1 d . . .
C44C C 0.5173(2) -0.0424(2) 0.1404(2) 0.0343(7) Uani 1 1 d . . .
H44C H 0.4861 -0.0929 0.1377 0.041 Uiso 1 1 calc R . .
C45C C 0.6101(2) -0.0441(2) 0.0847(2) 0.0302(6) Uani 1 1 d . . .
C46C C 0.6560(2) 0.0296(2) 0.08887(19) 0.0259(6) Uani 1 1 d . . .
H46C H 0.7190 0.0268 0.0491 0.031 Uiso 1 1 calc R . .
C47C C 0.3708(3) 0.0423(3) 0.2617(2) 0.0423(8) Uani 1 1 d . . .
C48C C 0.6635(3) -0.1272(2) 0.0193(3) 0.0417(8) Uani 1 1 d . . .
F19C F 0.29361(16) 0.12942(17) 0.25428(16) 0.0661(7) Uani 1 1 d . . .
F20C F 0.3857(2) 0.0339(3) 0.34733(16) 0.0890(9) Uani 1 1 d . . .
F21C F 0.3305(2) -0.0273(2) 0.2498(2) 0.1012(11) Uani 1 1 d . . .
F22C F 0.5974(2) -0.16744(17) -0.00583(17) 0.0671(6) Uani 1 1 d . . .
F23C F 0.7463(2) -0.19655(17) 0.04859(17) 0.0856(9) Uani 1 1 d . . .
F24C F 0.70687(18) -0.09486(16) -0.05955(15) 0.0581(6) Uani 1 1 d . . .

loop_
_atom_site_aniso_label
_atom_site_aniso_U_11
_atom_site_aniso_U_22
_atom_site_aniso_U_33
_atom_site_aniso_U_23
_atom_site_aniso_U_13
_atom_site_aniso_U_12
Rh1 0.01878(12) 0.04685(16) 0.02633(14) 0.00715(10) -0.00456(9) -0.00943(10)
C1B 0.0340(19) 0.100(3) 0.054(3) 0.044(2) -0.0148(18) -0.031(2)
C2B 0.041(2) 0.062(2) 0.076(3) 0.031(2) -0.015(2) -0.0247(19)
C3B 0.071(3) 0.063(3) 0.117(4) 0.007(3) -0.016(3) -0.037(2)
C4B 0.055(2) 0.086(3) 0.056(3) 0.000(2) -0.0065(19) -0.039(2)
C5B 0.0262(16) 0.077(3) 0.0349(19) 0.0088(17) -0.0054(14) -0.0251(17)
C6B 0.0194(15) 0.073(2) 0.0363(19) 0.0053(17) -0.0001(13) -0.0125(15)
C7B 0.0351(19) 0.100(3) 0.039(2) 0.005(2) 0.0078(16) -0.015(2)
C8B 0.045(2) 0.166(5) 0.050(3) 0.047(3) -0.0059(19) -0.042(3)
N1 0.0222(12) 0.0348(13) 0.0333(14) -0.0004(11) -0.0013(10) -0.0085(10)
N2 0.0217(12) 0.0400(14) 0.0292(14) 0.0030(11) -0.0047(10) -0.0090(11)
N3' 0.0237(12) 0.0380(14) 0.0278(13) -0.0002(11) -0.0036(10) -0.0015(11)
N2' 0.0314(14) 0.0529(17) 0.0259(14) 0.0022(12) -0.0028(11) 0.0046(12)
N1' 0.0441(16) 0.0448(16) 0.0214(14) 0.0021(12) -0.0020(11) 0.0076(13)
C3 0.0307(16) 0.0471(19) 0.0320(17) -0.0025(14) -0.0099(13) -0.0080(14)
C4 0.0287(16) 0.0485(19) 0.049(2) -0.0098(16) -0.0136(14) -0.0121(14)
C5 0.0227(15) 0.0439(18) 0.058(2) -0.0051(16) -0.0041(14) -0.0145(14)
C1A 0.0270(15) 0.0447(18) 0.0294(17) 0.0008(14) 0.0018(12) -0.0064(14)
C4' 0.0291(15) 0.0334(16) 0.0273(16) -0.0014(12) 0.0006(12) -0.0058(13)
C5' 0.0418(19) 0.0369(17) 0.0291(17) 0.0011(13) 0.0017(14) -0.0036(14)
C2A 0.065(3) 0.058(2) 0.0289(19) 0.0042(17) -0.0093(17) 0.024(2)
C3A 0.0335(16) 0.0335(16) 0.0242(16) 0.0103(12) -0.0037(12) -0.0010(13)
C4A 0.0438(19) 0.047(2) 0.051(2) 0.0236(17) -0.0167(16) -0.0172(17)
C5A 0.104(4) 0.0281(19) 0.070(3) 0.0079(19) -0.046(3) -0.014(2)
C6A 0.080(3) 0.047(2) 0.044(2) -0.0015(19) -0.009(2) 0.021(2)
C7A 0.037(2) 0.065(3) 0.045(2) 0.013(2) 0.0068(16) 0.0017(19)
C8A 0.0446(19) 0.0431(19) 0.043(2) 0.0134(15) -0.0110(16) -0.0162(16)
B1C 0.0221(15) 0.0220(15) 0.0218(16) -0.0011(12) -0.0019(12) -0.0071(12)
C11C 0.0256(14) 0.0292(14) 0.0154(13) -0.0015(11) -0.0013(10) -0.0095(12)
C12C 0.0254(14) 0.0303(15) 0.0239(15) -0.0001(12) -0.0019(11) -0.0088(12)
C13C 0.0262(15) 0.0356(16) 0.0284(16) -0.0007(13) -0.0022(12) -0.0050(13)
C14C 0.0229(15) 0.0474(18) 0.0303(17) -0.0037(14) -0.0011(12) -0.0122(14)
C15C 0.0303(15) 0.0386(16) 0.0245(15) -0.0050(12) 0.0007(12) -0.0167(13)
C16C 0.0281(15) 0.0297(15) 0.0225(14) -0.0046(11) -0.0002(11) -0.0099(12)
C17C 0.0290(17) 0.0437(19) 0.054(2) 0.0026(17) -0.0049(15) -0.0068(15)
C18C 0.0373(18) 0.050(2) 0.0357(18) -0.0065(15) 0.0041(14) -0.0238(16)
F1C 0.0659(15) 0.0572(13) 0.0599(15) 0.0177(11) -0.0209(11) -0.0039(11)
F2C 0.0545(13) 0.0378(11) 0.0897(18) -0.0129(11) -0.0202(12) 0.0023(10)
F3C 0.0240(10) 0.0546(13) 0.130(2) 0.0115(14) 0.0054(12) 0.0001(10)
F4C 0.0400(12) 0.0599(14) 0.153(3) -0.0120(15) -0.0171(14) -0.0280(11)
F5C 0.152(3) 0.1001(19) 0.0344(13) -0.0008(12) 0.0124(14) -0.096(2)
F6C 0.0538(12) 0.0419(11) 0.0572(13) -0.0112(9) 0.0076(10) -0.0238(10)
C21C 0.0289(14) 0.0194(13) 0.0226(14) -0.0008(11) -0.0047(11) -0.0111(11)
C22C 0.0300(15) 0.0251(14) 0.0255(15) 0.0012(11) -0.0048(12) -0.0104(12)
C23C 0.0413(17) 0.0310(15) 0.0255(16) 0.0038(12) -0.0059(13) -0.0152(14)
C24C 0.0432(18) 0.0257(14) 0.0318(17) 0.0066(12) -0.0137(14) -0.0113(13)
C25C 0.0330(16) 0.0220(14) 0.0345(17) 0.0005(12) -0.0116(13) -0.0083(12)
C26C 0.0304(15) 0.0227(13) 0.0253(15) -0.0020(11) -0.0034(12) -0.0101(12)
C27C 0.051(2) 0.054(2) 0.0300(18) 0.0107(16) -0.0044(15) -0.0170(17)
C28C 0.0377(18) 0.0319(16) 0.057(2) 0.0022(15) -0.0182(16) -0.0027(14)
F7C 0.0470(13) 0.0916(17) 0.0397(12) 0.0221(11) 0.0045(9) -0.0133(12)
F8C 0.108(2) 0.0914(18) 0.0328(12) -0.0153(12) 0.0070(12) -0.0432(16)
F9C 0.0751(15) 0.0688(14) 0.0433(13) 0.0313(11) -0.0080(11) -0.0251(12)
F10A 0.024(4) 0.036(5) 0.027(4) -0.016(3) 0.001(3) 0.000(4)
F11A 0.039(4) 0.007(3) 0.136(11) -0.004(5) -0.020(8) 0.001(3)
F12A 0.030(4) 0.091(10) 0.041(4) 0.037(5) -0.021(3) 0.001(7)
F10B 0.035(4) 0.040(4) 0.168(13) -0.033(7) -0.028(8) -0.015(3)
F11B 0.036(4) 0.036(5) 0.054(4) -0.004(3) 0.001(3) 0.003(4)
F12B 0.065(7) 0.085(8) 0.044(4) 0.012(5) -0.005(4) 0.042(6)
F10C 0.064(10) 0.080(14) 0.050(8) -0.013(8) 0.012(7) 0.036(11)
F11C 0.055(8) 0.018(5) 0.108(15) -0.004(8) -0.037(10) -0.002(5)
F12C 0.034(7) 0.029(7) 0.069(9) 0.007(7) -0.037(7) -0.002(6)
C31C 0.0167(12) 0.0267(14) 0.0232(14) -0.0015(11) -0.0022(10) -0.0071(11)
C32C 0.0202(13) 0.0284(14) 0.0250(15) -0.0011(11) -0.0022(11) -0.0086(11)
C33C 0.0219(14) 0.0300(15) 0.0301(16) -0.0066(12) -0.0036(11) -0.0090(12)
C34C 0.0248(14) 0.0397(16) 0.0227(15) -0.0086(12) -0.0022(11) -0.0112(13)
C35C 0.0219(14) 0.0369(16) 0.0232(15) -0.0012(12) -0.0026(11) -0.0110(12)
C36C 0.0229(13) 0.0266(14) 0.0266(15) -0.0021(11) -0.0037(11) -0.0076(11)
C37C 0.049(2) 0.0349(17) 0.0364(18) -0.0084(14) -0.0112(15) -0.0141(15)
C38C 0.0416(18) 0.0424(18) 0.0261(16) -0.0001(13) -0.0054(13) -0.0158(15)
F13C 0.193(3) 0.0554(14) 0.0564(16) -0.0145(12) 0.0205(18) -0.0788(19)
F14C 0.0661(15) 0.0373(11) 0.134(2) -0.0242(13) -0.0575(16) 0.0097(11)
F15C 0.0668(13) 0.0385(10) 0.0570(13) -0.0176(9) -0.0287(11) -0.0111(10)
F16C 0.137(2) 0.0629(14) 0.0203(10) -0.0005(9) -0.0138(12) -0.0428(15)
F17C 0.0583(12) 0.0619(13) 0.0372(11) 0.0111(9) -0.0019(9) -0.0332(11)
F18C 0.0460(12) 0.0660(14) 0.0543(13) 0.0279(11) -0.0120(10) -0.0078(11)
C41C 0.0237(13) 0.0207(13) 0.0203(14) 0.0032(10) -0.0071(11) -0.0056(11)
C42C 0.0249(14) 0.0232(13) 0.0244(15) 0.0023(11) -0.0053(11) -0.0047(11)
C43C 0.0270(15) 0.0298(15) 0.0317(16) 0.0084(12) -0.0079(12) -0.0105(12)
C44C 0.0357(17) 0.0242(14) 0.0478(19) 0.0065(13) -0.0165(14) -0.0132(13)
C45C 0.0312(16) 0.0242(14) 0.0350(17) 0.0001(12) -0.0138(13) -0.0052(12)
C46C 0.0242(14) 0.0257(14) 0.0268(15) 0.0013(11) -0.0073(11) -0.0059(11)
C47C 0.0378(18) 0.0420(19) 0.049(2) 0.0109(16) -0.0030(15) -0.0192(16)
C48C 0.0425(19) 0.0276(16) 0.056(2) -0.0081(15) -0.0156(16) -0.0076(14)
F19C 0.0373(11) 0.0641(14) 0.0758(16) 0.0166(12) 0.0133(10) -0.0027(11)
F20C 0.0589(15) 0.157(3) 0.0420(14) 0.0339(15) 0.0031(11) -0.0369(17)
F21C 0.0763(18) 0.0888(19) 0.153(3) -0.0339(19) 0.0454(18) -0.0651(16)
F22C 0.0784(16) 0.0544(13) 0.0795(17) -0.0247(12) -0.0165(13) -0.0289(12)
F23C 0.104(2) 0.0518(13) 0.0637(16) -0.0233(12) -0.0474(14) 0.0410(13)
F24C 0.0649(14) 0.0571(13) 0.0475(13) -0.0192(10) -0.0054(10) -0.0115(11)

loop_
_atom_type_symbol
_atom_type_description
_atom_type_scat_dispersion_real
_atom_type_scat_dispersion_imag
_atom_type_scat_source
C C 0.0033 0.0016 'International Tables Vol C Tables 4.2.6.8 and 6.1.1.4'
H H 0.0000 0.0000 'International Tables Vol C Tables 4.2.6.8 and 6.1.1.4'
B B 0.0013 0.0007 'International Tables Vol C Tables 4.2.6.8 and 6.1.1.4'
N N 0.0061 0.0033 'International Tables Vol C Tables 4.2.6.8 and 6.1.1.4'
F F 0.0171 0.0103 'International Tables Vol C Tables 4.2.6.8 and 6.1.1.4'
Rh Rh -1.1178 0.9187 'International Tables Vol C Tables 4.2.6.8 and 6.1.1.4'

loop_
_geom_angle_atom_site_label_1
_geom_angle_atom_site_label_2
_geom_angle_atom_site_label_3
_geom_angle
N3' Rh1 N2 86.83(9)
N3' Rh1 C2B 152.66(15)
N2 Rh1 C2B 90.36(12)
N3' Rh1 C6B 93.65(12)
N2 Rh1 C6B 160.78(12)
C2B Rh1 C6B 97.72(15)
N3' Rh1 C1B 170.17(16)
N2 Rh1 C1B 94.26(11)
C2B Rh1 C1B 37.17(17)
C6B Rh1 C1B 82.11(13)
N3' Rh1 C5B 92.26(12)
N2 Rh1 C5B 161.41(12)
C2B Rh1 C5B 81.95(14)
C6B Rh1 C5B 37.81(14)
C1B Rh1 C5B 89.79(14)
C2B C1B C8B 125.6(4)
C2B C1B Rh1 70.9(2)
C8B C1B Rh1 111.7(3)
C2B C1B H1B 117.2
C8B C1B H1B 117.2
Rh1 C1B H1B 87.4
C1B C2B C3B 127.3(4)
C1B C2B Rh1 71.9(2)
C3B C2B Rh1 108.0(3)
C1B C2B H2B 116.3
C3B C2B H2B 116.3
Rh1 C2B H2B 90.1
C4B C3B C2B 113.1(4)
C4B C3B H32B 109.0
C2B C3B H32B 109.0
C4B C3B H31B 109.0
C2B C3B H31B 109.0
H32B C3B H31B 107.8
C3B C4B C5B 113.7(3)
C3B C4B H41B 108.8
C5B C4B H41B 108.8
C3B C4B H42B 108.8
C5B C4B H42B 108.8
H41B C4B H42B 107.7
C6B C5B C4B 125.8(3)
C6B C5B Rh1 70.54(18)
C4B C5B Rh1 111.9(2)
C6B C5B H5B 117.1
C4B C5B H5B 117.1
Rh1 C5B H5B 87.5
C5B C6B C7B 126.1(4)
C5B C6B Rh1 71.65(17)
C7B C6B Rh1 108.9(2)
C5B C6B H6B 116.9
C7B C6B H6B 116.9
Rh1 C6B H6B 89.4
C8B C7B C6B 113.9(3)
C8B C7B H72B 108.8
C6B C7B H72B 108.8
C8B C7B H71B 108.8
C6B C7B H71B 108.8
H72B C7B H71B 107.7
C7B C8B C1B 113.2(3)
C7B C8B H82B 108.9
C1B C8B H82B 108.9
C7B C8B H81B 108.9
C1B C8B H81B 108.9
H82B C8B H81B 107.7
C5 N1 N2 110.5(3)
C5 N1 C1A 128.0(3)
N2 N1 C1A 121.1(2)
C3 N2 N1 105.5(2)
C3 N2 Rh1 131.8(2)
N1 N2 Rh1 122.71(18)
N2' N3' C4' 109.8(2)
N2' N3' Rh1 127.2(2)
C4' N3' Rh1 122.86(19)
N3' N2' N1' 105.8(2)
N2' N1' C5' 111.8(3)
N2' N1' C2A 120.4(3)
C5' N1' C2A 127.6(3)
N2 C3 C4 110.9(3)
N2 C3 H3 124.5
C4 C3 H3 124.5
C5 C4 C3 105.3(3)
C5 C4 H4 127.3
C3 C4 H4 127.3
N1 C5 C4 107.8(3)
N1 C5 H5 126.1
C4 C5 H5 126.1
N1 C1A C4' 112.7(2)
N1 C1A H12A 109.1
C4' C1A H12A 109.1
N1 C1A H11A 109.1
C4' C1A H11A 109.1
H12A C1A H11A 107.8
N3' C4' C5' 107.5(3)
N3' C4' C1A 121.2(3)
C5' C4' C1A 131.0(3)
N1' C5' C4' 105.1(3)
N1' C5' H5' 127.5
C4' C5' H5' 127.5
N1' C2A C3A 112.5(3)
N1' C2A H7B1 109.1
C3A C2A H7B1 109.1
N1' C2A H7B2 109.1
C3A C2A H7B2 109.1
H7B1 C2A H7B2 107.8
C8A C3A C4A 118.8(3)
C8A C3A C2A 120.8(3)
C4A C3A C2A 120.4(3)
C3A C4A C5A 119.9(4)
C3A C4A H4A 120.0
C5A C4A H4A 120.0
C6A C5A C4A 119.7(4)
C6A C5A H5A 120.1
C4A C5A H5A 120.1
C7A C6A C5A 120.3(4)
C7A C6A H6A 119.9
C5A C6A H6A 119.9
C6A C7A C8A 120.6(4)
C6A C7A H7A 119.7
C8A C7A H7A 119.7
C7A C8A C3A 120.7(4)
C7A C8A H8A 119.6
C3A C8A H8A 119.6
C31C B1C C41C 110.8(2)
C31C B1C C21C 115.0(2)
C41C B1C C21C 103.5(2)
C31C B1C C11C 101.4(2)
C41C B1C C11C 115.7(2)
C21C B1C C11C 110.8(2)
C12C C11C C16C 115.5(2)
C12C C11C B1C 126.4(2)
C16C C11C B1C 117.7(2)
C11C C12C C13C 122.1(3)
C11C C12C H12C 119.0
C13C C12C H12C 119.0
C14C C13C C12C 121.2(3)
C14C C13C C17C 119.6(3)
C12C C13C C17C 119.2(3)
C13C C14C C15C 117.9(3)
C13C C14C H14C 121.0
C15C C14C H14C 121.0
C16C C15C C14C 120.7(3)
C16C C15C C18C 118.8(3)
C14C C15C C18C 120.4(3)
C15C C16C C11C 122.6(3)
C15C C16C H16C 118.7
C11C C16C H16C 118.7
F3C C17C F1C 106.9(3)
F3C C17C F2C 106.6(3)
F1C C17C F2C 104.6(3)
F3C C17C C13C 113.3(3)
F1C C17C C13C 112.2(3)
F2C C17C C13C 112.6(3)
F4C C18C F5C 107.0(3)
F4C C18C F6C 105.5(3)
F5C C18C F6C 104.7(3)
F4C C18C C15C 113.5(3)
F5C C18C C15C 112.2(3)
F6C C18C C15C 113.3(2)
C26C C21C C22C 115.7(2)
C26C C21C B1C 121.8(2)
C22C C21C B1C 121.8(2)
C23C C22C C21C 122.2(3)
C23C C22C H22C 118.9
C21C C22C H22C 118.9
C24C C23C C22C 120.7(3)
C24C C23C C27C 118.9(3)
C22C C23C C27C 120.4(3)
C25C C24C C23C 118.5(3)
C25C C24C H24C 120.7
C23C C24C H24C 120.7
C24C C25C C26C 120.4(3)
C24C C25C C28C 119.2(3)
C26C C25C C28C 120.4(3)
C25C C26C C21C 122.4(3)
C25C C26C H26C 118.8
C21C C26C H26C 118.8
F8C C27C F7C 107.5(3)
F8C C27C F9C 105.2(3)
F7C C27C F9C 105.3(3)
F8C C27C C23C 113.0(3)
F7C C27C C23C 112.9(3)
F9C C27C C23C 112.3(3)
F10C C28C F10B 43.2(15)
F10C C28C F10A 26.2(11)
F10B C28C F10A 20.0(8)
F10C C28C F12A 115.6(13)
F10B C28C F12A 82.0(7)
F10A C28C F12A 101.5(6)
F10C C28C F12B 127.9(12)
F10B C28C F12B 114.2(9)
F10A C28C F12B 129.9(9)
F12A C28C F12B 38.3(7)
F10C C28C F11C 120.7(14)
F10B C28C F11C 135.5(11)
F10A C28C F11C 140.1(12)
F12A C28C F11C 71.2(10)
F12B C28C F11C 33.1(9)
F10C C28C F11A 74.8(12)
F10B C28C F11A 112.3(9)
F10A C28C F11A 100.5(8)
F12A C28C F11A 111.3(7)
F12B C28C F11A 79.8(7)
F11C C28C F11A 51.5(11)
F10C C28C F11B 57.5(13)
F10B C28C F11B 99.6(8)
F10A C28C F11B 83.6(7)
F12A C28C F11B 129.9(7)
F12B C28C F11B 102.0(6)
F11C C28C F11B 73.7(10)
F11A C28C F11B 22.5(6)
F10C C28C F12C 101.8(15)
F10B C28C F12C 60.2(11)
F10A C28C F12C 80.1(9)
F12A C28C F12C 29.0(7)
F12B C28C F12C 67.2(11)
F11C C28C F12C 100.2(10)
F11A C28C F12C 135.0(9)
F11B C28C F12C 145.3(10)
F10C C28C C25C 118.8(11)
F10B C28C C25C 116.0(7)
F10A C28C C25C 111.1(6)
F12A C28C C25C 114.0(6)
F12B C28C C25C 113.1(6)
F11C C28C C25C 107.4(9)
F11A C28C C25C 116.5(7)
F11B C28C C25C 109.9(6)
F12C C28C C25C 104.5(8)
C32C C31C C36C 115.7(2)
C32C C31C B1C 124.2(2)
C36C C31C B1C 119.4(2)
C33C C32C C31C 121.6(3)
C33C C32C H32C 119.2
C31C C32C H32C 119.2
C34C C33C C32C 121.4(3)
C34C C33C C37C 119.0(3)
C32C C33C C37C 119.6(3)
C33C C34C C35C 118.1(3)
C33C C34C H34C 121.0
C35C C34C H34C 121.0
C34C C35C C36C 120.4(3)
C34C C35C C38C 120.9(3)
C36C C35C C38C 118.7(3)
C35C C36C C31C 122.8(3)
C35C C36C H36C 118.6
C31C C36C H36C 118.6
F13C C37C F15C 107.6(3)
F13C C37C F14C 106.3(3)
F15C C37C F14C 104.3(3)
F13C C37C C33C 113.0(3)
F15C C37C C33C 113.1(3)
F14C C37C C33C 112.0(3)
F16C C38C F18C 107.2(3)
F16C C38C F17C 106.2(3)
F18C C38C F17C 104.8(3)
F16C C38C C35C 113.2(3)
F18C C38C C35C 113.0(3)
F17C C38C C35C 111.7(2)
C46C C41C C42C 115.7(2)
C46C C41C B1C 122.4(2)
C42C C41C B1C 121.4(2)
C43C C42C C41C 122.6(3)
C43C C42C H42C 118.7
C41C C42C H42C 118.7
C44C C43C C42C 120.5(3)
C44C C43C C47C 120.9(3)
C42C C43C C47C 118.6(3)
C45C C44C C43C 118.0(3)
C45C C44C H44C 121.0
C43C C44C H44C 121.0
C44C C45C C46C 121.0(3)
C44C C45C C48C 120.0(3)
C46C C45C C48C 119.0(3)
C45C C46C C41C 122.1(3)
C45C C46C H46C 118.9
C41C C46C H46C 118.9
F21C C47C F19C 106.3(3)
F21C C47C F20C 106.0(3)
F19C C47C F20C 105.1(3)
F21C C47C C43C 113.7(3)
F19C C47C C43C 113.1(3)
F20C C47C C43C 112.0(3)
F23C C48C F22C 111.2(3)
F23C C48C F24C 103.2(3)
F22C C48C F24C 103.3(3)
F23C C48C C45C 112.0(3)
F22C C48C C45C 113.7(3)
F24C C48C C45C 112.6(3)

loop_
_geom_bond_atom_site_label_1
_geom_bond_atom_site_label_2
_geom_bond_distance
Rh1 N3' 2.071(2)
Rh1 N2 2.084(2)
Rh1 C2B 2.127(4)
Rh1 C6B 2.129(3)
Rh1 C1B 2.140(3)
Rh1 C5B 2.143(3)
C1B C2B 1.360(6)
C1B C8B 1.525(5)
C1B H1B 0.9500
C2B C3B 1.531(6)
C2B H2B 0.9500
C3B C4B 1.489(6)
C3B H32B 0.9900
C3B H31B 0.9900
C4B C5B 1.500(6)
C4B H41B 0.9900
C4B H42B 0.9900
C5B C6B 1.384(5)
C5B H5B 0.9500
C6B C7B 1.510(5)
C6B H6B 0.9500
C7B C8B 1.495(6)
C7B H72B 0.9900
C7B H71B 0.9900
C8B H82B 0.9900
C8B H81B 0.9900
N1 C5 1.347(4)
N1 N2 1.354(3)
N1 C1A 1.458(4)
N2 C3 1.336(4)
N3' N2' 1.322(3)
N3' C4' 1.352(4)
N2' N1' 1.329(4)
N1' C5' 1.339(4)
N1' C2A 1.484(4)
C3 C4 1.380(4)
C3 H3 0.9500
C4 C5 1.365(5)
C4 H4 0.9500
C5 H5 0.9500
C1A C4' 1.487(4)
C1A H12A 0.9900
C1A H11A 0.9900
C4' C5' 1.359(4)
C5' H5' 0.9500
C2A C3A 1.497(5)
C2A H7B1 0.9900
C2A H7B2 0.9900
C3A C8A 1.378(5)
C3A C4A 1.380(5)
C4A C5A 1.386(6)
C4A H4A 0.9500
C5A C6A 1.373(7)
C5A H5A 0.9500
C6A C7A 1.347(6)
C6A H6A 0.9500
C7A C8A 1.365(5)
C7A H7A 0.9500
C8A H8A 0.9500
B1C C31C 1.638(4)
B1C C41C 1.639(4)
B1C C21C 1.643(4)
B1C C11C 1.645(4)
C11C C12C 1.388(4)
C11C C16C 1.407(4)
C12C C13C 1.397(4)
C12C H12C 0.9500
C13C C14C 1.379(4)
C13C C17C 1.496(4)
C14C C15C 1.384(4)
C14C H14C 0.9500
C15C C16C 1.383(4)
C15C C18C 1.499(4)
C16C H16C 0.9500
C17C F3C 1.324(4)
C17C F1C 1.333(4)
C17C F2C 1.343(4)
C18C F4C 1.323(4)
C18C F5C 1.329(4)
C18C F6C 1.330(4)
C21C C26C 1.396(4)
C21C C22C 1.399(4)
C22C C23C 1.387(4)
C22C H22C 0.9500
C23C C24C 1.382(4)
C23C C27C 1.499(4)
C24C C25C 1.382(4)
C24C H24C 0.9500
C25C C26C 1.391(4)
C25C C28C 1.495(4)
C26C H26C 0.9500
C27C F8C 1.326(4)
C27C F7C 1.340(4)
C27C F9C 1.343(4)
C28C F10C 1.308(9)
C28C F10B 1.315(7)
C28C F10A 1.341(7)
C28C F12A 1.346(7)
C28C F12B 1.352(7)
C28C F11C 1.355(9)
C28C F11A 1.355(7)
C28C F11B 1.370(7)
C28C F12C 1.371(9)
C31C C32C 1.396(4)
C31C C36C 1.402(4)
C32C C33C 1.395(4)
C32C H32C 0.9500
C33C C34C 1.380(4)
C33C C37C 1.496(4)
C34C C35C 1.386(4)
C34C H34C 0.9500
C35C C36C 1.387(4)
C35C C38C 1.494(4)
C36C H36C 0.9500
C37C F13C 1.308(4)
C37C F15C 1.328(4)
C37C F14C 1.335(4)
C38C F16C 1.331(4)
C38C F18C 1.335(4)
C38C F17C 1.336(4)
C41C C46C 1.394(4)
C41C C42C 1.397(4)
C42C C43C 1.388(4)
C42C H42C 0.9500
C43C C44C 1.386(4)
C43C C47C 1.493(4)
C44C C45C 1.383(4)
C44C H44C 0.9500
C45C C46C 1.390(4)
C45C C48C 1.502(4)
C46C H46C 0.9500
C47C F21C 1.309(4)
C47C F19C 1.321(4)
C47C F20C 1.327(4)
C48C F23C 1.315(4)
C48C F22C 1.317(4)
C48C F24C 1.360(4)

loop_
_geom_torsion_atom_site_label_1
_geom_torsion_atom_site_label_2
_geom_torsion_atom_site_label_3
_geom_torsion_atom_site_label_4
_geom_torsion
N3' Rh1 C1B C2B -179(25)
N2 Rh1 C1B C2B 85.0(2)
C6B Rh1 C1B C2B -114.0(2)
C5B Rh1 C1B C2B -76.9(2)
N3' Rh1 C1B C8B -57.3(9)
N2 Rh1 C1B C8B -153.4(4)
C2B Rh1 C1B C8B 121.7(5)
C6B Rh1 C1B C8B 7.6(4)
C5B Rh1 C1B C8B 44.8(4)
C8B C1B C2B C3B -4.3(7)
Rh1 C1B C2B C3B 99.2(4)
C8B C1B C2B Rh1 -103.5(4)
N3' Rh1 C2B C1B 179.6(2)
N2 Rh1 C2B C1B -96.6(2)
C6B Rh1 C2B C1B 65.9(2)
C5B Rh1 C2B C1B 100.4(2)
N3' Rh1 C2B C3B 55.2(4)
N2 Rh1 C2B C3B 139.0(3)
C6B Rh1 C2B C3B -58.5(3)
C1B Rh1 C2B C3B -124.4(4)
C5B Rh1 C2B C3B -24.0(3)
C1B C2B C3B C4B -43.2(6)
Rh1 C2B C3B C4B 37.4(5)
C2B C3B C4B C5B -32.3(6)
C3B C4B C5B C6B 92.0(5)
C3B C4B C5B Rh1 10.8(5)
N3' Rh1 C5B C6B 93.0(2)
N2 Rh1 C5B C6B 179.8(3)
C2B Rh1 C5B C6B -113.8(2)
C1B Rh1 C5B C6B -77.3(2)
N3' Rh1 C5B C4B -145.2(3)
N2 Rh1 C5B C4B -58.4(5)
C2B Rh1 C5B C4B 8.0(3)
C6B Rh1 C5B C4B 121.8(4)
C1B Rh1 C5B C4B 44.4(3)
C4B C5B C6B C7B -3.1(5)
Rh1 C5B C6B C7B 100.4(3)
C4B C5B C6B Rh1 -103.4(3)
N3' Rh1 C6B C5B -89.0(2)
N2 Rh1 C6B C5B -179.8(3)
C2B Rh1 C6B C5B 66.1(2)
C1B Rh1 C6B C5B 99.9(3)
N3' Rh1 C6B C7B 148.1(3)
N2 Rh1 C6B C7B 57.3(5)
C2B Rh1 C6B C7B -56.8(3)
C1B Rh1 C6B C7B -22.9(3)
C5B Rh1 C6B C7B -122.9(4)
C5B C6B C7B C8B -45.1(5)
Rh1 C6B C7B C8B 35.6(5)
C6B C7B C8B C1B -30.2(6)
C2B C1B C8B C7B 91.1(6)
Rh1 C1B C8B C7B 9.7(6)
C5 N1 N2 C3 -0.9(3)
C1A N1 N2 C3 -174.1(3)
C5 N1 N2 Rh1 -178.4(2)
C1A N1 N2 Rh1 8.5(4)
N3' Rh1 N2 C3 -147.4(3)
C2B Rh1 N2 C3 59.8(3)
C6B Rh1 N2 C3 -55.4(5)
C1B Rh1 N2 C3 22.8(3)
C5B Rh1 N2 C3 125.0(4)
N3' Rh1 N2 N1 29.3(2)
C2B Rh1 N2 N1 -123.5(3)
C6B Rh1 N2 N1 121.3(4)
C1B Rh1 N2 N1 -160.5(3)
C5B Rh1 N2 N1 -58.4(5)
N2 Rh1 N3' N2' 151.8(3)
C2B Rh1 N3' N2' -123.5(3)
C6B Rh1 N3' N2' -8.9(3)
C1B Rh1 N3' N2' 55.1(8)
C5B Rh1 N3' N2' -46.8(3)
N2 Rh1 N3' C4' -33.1(2)
C2B Rh1 N3' C4' 51.6(4)
C6B Rh1 N3' C4' 166.2(3)
C1B Rh1 N3' C4' -129.8(7)
C5B Rh1 N3' C4' 128.3(3)
C4' N3' N2' N1' -0.2(3)
Rh1 N3' N2' N1' 175.4(2)
N3' N2' N1' C5' -0.2(4)
N3' N2' N1' C2A -174.6(3)
N1 N2 C3 C4 0.9(4)
Rh1 N2 C3 C4 178.0(2)
N2 C3 C4 C5 -0.5(4)
N2 N1 C5 C4 0.7(4)
C1A N1 C5 C4 173.2(3)
C3 C4 C5 N1 -0.1(4)
C5 N1 C1A C4' 132.4(3)
N2 N1 C1A C4' -55.7(4)
N2' N3' C4' C5' 0.4(4)
Rh1 N3' C4' C5' -175.4(2)
N2' N3' C4' C1A 175.5(3)
Rh1 N3' C4' C1A -0.3(4)
N1 C1A C4' N3' 51.3(4)
N1 C1A C4' C5' -135.0(3)
N2' N1' C5' C4' 0.4(4)
C2A N1' C5' C4' 174.4(3)
N3' C4' C5' N1' -0.5(4)
C1A C4' C5' N1' -174.9(3)
N2' N1' C2A C3A -53.4(5)
C5' N1' C2A C3A 133.1(4)
N1' C2A C3A C8A 106.3(4)
N1' C2A C3A C4A -76.4(4)
C8A C3A C4A C5A -0.4(5)
C2A C3A C4A C5A -177.7(3)
C3A C4A C5A C6A 0.2(5)
C4A C5A C6A C7A 0.5(6)
C5A C6A C7A C8A -1.0(6)
C6A C7A C8A C3A 0.9(5)
C4A C3A C8A C7A -0.1(5)
C2A C3A C8A C7A 177.1(3)
C31C B1C C11C C12C 103.7(3)
C41C B1C C11C C12C -16.3(4)
C21C B1C C11C C12C -133.7(3)
C31C B1C C11C C16C -69.6(3)
C41C B1C C11C C16C 170.4(2)
C21C B1C C11C C16C 53.0(3)
C16C C11C C12C C13C -1.1(4)
B1C C11C C12C C13C -174.5(3)
C11C C12C C13C C14C 1.1(4)
C11C C12C C13C C17C 179.3(3)
C12C C13C C14C C15C -0.3(4)
C17C C13C C14C C15C -178.5(3)
C13C C14C C15C C16C -0.5(4)
C13C C14C C15C C18C -179.6(3)
C14C C15C C16C C11C 0.4(4)
C18C C15C C16C C11C 179.5(3)
C12C C11C C16C C15C 0.4(4)
B1C C11C C16C C15C 174.4(3)
C14C C13C C17C F3C -18.1(5)
C12C C13C C17C F3C 163.6(3)
C14C C13C C17C F1C 103.0(3)
C12C C13C C17C F1C -75.2(4)
C14C C13C C17C F2C -139.2(3)
C12C C13C C17C F2C 42.5(4)
C16C C15C C18C F4C 162.4(3)
C14C C15C C18C F4C -18.5(4)
C16C C15C C18C F5C -76.2(4)
C14C C15C C18C F5C 103.0(4)
C16C C15C C18C F6C 42.1(4)
C14C C15C C18C F6C -138.8(3)
C31C B1C C21C C26C -51.9(3)
C41C B1C C21C C26C 69.2(3)
C11C B1C C21C C26C -166.2(2)
C31C B1C C21C C22C 137.4(2)
C41C B1C C21C C22C -101.5(3)
C11C B1C C21C C22C 23.1(3)
C26C C21C C22C C23C 0.8(4)
B1C C21C C22C C23C 172.1(2)
C21C C22C C23C C24C -1.5(4)
C21C C22C C23C C27C 179.2(3)
C22C C23C C24C C25C 1.0(4)
C27C C23C C24C C25C -179.6(3)
C23C C24C C25C C26C -0.1(4)
C23C C24C C25C C28C -177.6(3)
C24C C25C C26C C21C -0.6(4)
C28C C25C C26C C21C 177.0(3)
C22C C21C C26C C25C 0.2(4)
B1C C21C C26C C25C -171.1(2)
C24C C23C C27C F8C -73.0(4)
C22C C23C C27C F8C 106.3(3)
C24C C23C C27C F7C 164.7(3)
C22C C23C C27C F7C -16.0(4)
C24C C23C C27C F9C 45.8(4)
C22C C23C C27C F9C -134.9(3)
C24C C25C C28C F10C 166.9(15)
C26C C25C C28C F10C -10.7(15)
C24C C25C C28C F10B 118.0(9)
C26C C25C C28C F10B -59.6(10)
C24C C25C C28C F10A 139.2(6)
C26C C25C C28C F10A -38.4(6)
C24C C25C C28C F12A 25.2(9)
C26C C25C C28C F12A -152.3(9)
C24C C25C C28C F12B -16.7(10)
C26C C25C C28C F12B 165.7(10)
C24C C25C C28C F11C -51.5(11)
C26C C25C C28C F11C 130.9(10)
C24C C25C C28C F11A -106.5(9)
C26C C25C C28C F11A 75.9(9)
C24C C25C C28C F11B -130.0(6)
C26C C25C C28C F11B 52.4(7)
C24C C25C C28C F12C 54.4(10)
C26C C25C C28C F12C -123.2(10)
C41C B1C C31C C32C -146.4(2)
C21C B1C C31C C32C -29.4(3)
C11C B1C C31C C32C 90.2(3)
C41C B1C C31C C36C 43.4(3)
C21C B1C C31C C36C 160.4(2)
C11C B1C C31C C36C -79.9(3)
C36C C31C C32C C33C 1.0(4)
B1C C31C C32C C33C -169.5(2)
C31C C32C C33C C34C -1.8(4)
C31C C32C C33C C37C -179.9(3)
C32C C33C C34C C35C 0.9(4)
C37C C33C C34C C35C 179.1(3)
C33C C34C C35C C36C 0.6(4)
C33C C34C C35C C38C -179.3(3)
C34C C35C C36C C31C -1.4(4)
C38C C35C C36C C31C 178.5(3)
C32C C31C C36C C35C 0.6(4)
B1C C31C C36C C35C 171.6(2)
C34C C33C C37C F13C 147.8(3)
C32C C33C C37C F13C -34.0(4)
C34C C33C C37C F15C 25.2(4)
C32C C33C C37C F15C -156.6(3)
C34C C33C C37C F14C -92.2(3)
C32C C33C C37C F14C 86.0(3)
C34C C35C C38C F16C 1.5(4)
C36C C35C C38C F16C -178.4(3)
C34C C35C C38C F18C -120.6(3)
C36C C35C C38C F18C 59.4(4)
C34C C35C C38C F17C 121.4(3)
C36C C35C C38C F17C -58.5(4)
C31C B1C C41C C46C -158.0(2)
C21C B1C C41C C46C 78.1(3)
C11C B1C C41C C46C -43.3(3)
C31C B1C C41C C42C 30.4(3)
C21C B1C C41C C42C -93.5(3)
C11C B1C C41C C42C 145.1(2)
C46C C41C C42C C43C 0.9(4)
B1C C41C C42C C43C 173.0(2)
C41C C42C C43C C44C 0.2(4)
C41C C42C C43C C47C 179.9(3)
C42C C43C C44C C45C -0.8(4)
C47C C43C C44C C45C 179.5(3)
C43C C44C C45C C46C 0.2(4)
C43C C44C C45C C48C 179.5(3)
C44C C45C C46C C41C 1.0(4)
C48C C45C C46C C41C -178.3(3)
C42C C41C C46C C45C -1.5(4)
B1C C41C C46C C45C -173.6(2)
C44C C43C C47C F21C -3.1(5)
C42C C43C C47C F21C 177.2(3)
C44C C43C C47C F19C -124.5(3)
C42C C43C C47C F19C 55.8(4)
C44C C43C C47C F20C 117.0(3)
C42C C43C C47C F20C -62.7(4)
C44C C45C C48C F23C -100.6(4)
C46C C45C C48C F23C 78.7(4)
C44C C45C C48C F22C 26.5(4)
C46C C45C C48C F22C -154.2(3)
C44C C45C C48C F24C 143.6(3)
C46C C45C C48C F24C -37.1(4)
